data_7034208
loop_
_publ_author_name
'Kumar Rao, Gyandshwar'
'Kumar, Arun'
'Saleem, Fariha'
'Singh, Mahabir P.'
'Kumar, Satyendra'
'Kumar, Bharat'
'Mukherjee, Goutam'
'Singh, Ajai K.'

_publ_section_title
;
 Palladium(ii)-1-phenylthio-2-arylchalcogenoethane complexes: palladium
 phosphide nano-peanut and ribbon formation controlled by chalcogen and
 Suzuki coupling activation.
;
_journal_issue 14
_journal_name_full 'Dalton transactions (Cambridge, England : 2003)'
_journal_page_first 6600
_journal_page_last 6612
_journal_paper_doi 10.1039/c4dt03471f
_journal_volume 44
_journal_year 2015
_chemical_formula_moiety 'C15 H16 Cl2 O Pd S Te'
_chemical_formula_sum 'C15 H16 Cl2 O Pd S Te'
_chemical_formula_weight 549.25
_chemical_name_systematic
; 
 ? 
;
_space_group_IT_number 19
_symmetry_cell_setting orthorhombic
_symmetry_space_group_name_Hall 'P 2ac 2ab'
_symmetry_space_group_name_H-M 'P 21 21 21'
_atom_sites_solution_hydrogens geom
_atom_sites_solution_primary direct
_atom_sites_solution_secondary difmap
_audit_creation_method SHELXL-97
_audit_update_record
;
2014-07-15 deposited with the CCDC.
2015-02-26 downloaded from the CCDC.
;
_cell_angle_alpha 90.00
_cell_angle_beta 90.00
_cell_angle_gamma 90.00
_cell_formula_units_Z 4
_cell_length_a 8.3567(16)
_cell_length_b 14.188(3)
_cell_length_c 14.676(3)
_cell_measurement_reflns_used 3195
_cell_measurement_temperature 273(2)
_cell_measurement_theta_max 28.20
_cell_measurement_theta_min 2.59
_cell_volume 1740.1(6)
_computing_cell_refinement 'Bruker SMART'
_computing_data_collection 'Bruker SMART'
_computing_data_reduction 'Bruker SAINT'
_computing_molecular_graphics 'Bruker SHELXTL'
_computing_publication_material 'Bruker SHELXTL'
_computing_structure_refinement 'SHELXL-97 (Sheldrick, 1997)'
_computing_structure_solution 'SHELXS-97 (Sheldrick, 1990)'
_diffrn_ambient_temperature 273(2)
_diffrn_measured_fraction_theta_full 0.999
_diffrn_measured_fraction_theta_max 0.999
_diffrn_measurement_device_type 'CCD area detector'
_diffrn_measurement_method 'phi and omega scans'
_diffrn_radiation_monochromator graphite
_diffrn_radiation_source 'fine-focus sealed tube'
_diffrn_radiation_type MoK\a
_diffrn_radiation_wavelength 0.71073
_diffrn_reflns_av_R_equivalents 0.0420
_diffrn_reflns_av_sigmaI/netI 0.0300
_diffrn_reflns_limit_h_max 9
_diffrn_reflns_limit_h_min -9
_diffrn_reflns_limit_k_max 16
_diffrn_reflns_limit_k_min -16
_diffrn_reflns_limit_l_max 17
_diffrn_reflns_limit_l_min -17
_diffrn_reflns_number 16557
_diffrn_reflns_theta_full 25.00
_diffrn_reflns_theta_max 25.00
_diffrn_reflns_theta_min 2.00
_exptl_absorpt_coefficient_mu 3.122
_exptl_absorpt_correction_T_max 0.215
_exptl_absorpt_correction_T_min 0.081
_exptl_absorpt_correction_type multi-scan
_exptl_absorpt_process_details '(SADABS; Sheldrick, 1996)'
_exptl_crystal_colour Orange
_exptl_crystal_density_diffrn 2.099
_exptl_crystal_density_meas 2.097
_exptl_crystal_density_method 'not measured'
_exptl_crystal_description Rods
_exptl_crystal_F_000 1048.0
_exptl_crystal_size_max 0.517
_exptl_crystal_size_mid 0.301
_exptl_crystal_size_min 0.225
_refine_diff_density_max 0.827
_refine_diff_density_min -0.819
_refine_diff_density_rms 0.103
_refine_ls_abs_structure_details 'Flack H D (1983), Acta Cryst. A39, 876-881'
_refine_ls_abs_structure_Flack 0.045(4)
_refine_ls_extinction_method none
_refine_ls_goodness_of_fit_ref 1.164
_refine_ls_hydrogen_treatment constr
_refine_ls_matrix_type full
_refine_ls_number_parameters 192
_refine_ls_number_reflns 3057
_refine_ls_number_restraints 0
_refine_ls_restrained_S_all 1.164
_refine_ls_R_factor_all 0.0419
_refine_ls_R_factor_gt 0.0398
_refine_ls_shift/su_max 0.002
_refine_ls_shift/su_mean 0.001
_refine_ls_structure_factor_coef Fsqd
_refine_ls_weighting_details 'calc w=1/[\s^2^(Fo^2^)+(0.0167P)^2^+5.4254P] where P=(Fo^2^+2Fc^2^)/3'
_refine_ls_weighting_scheme calc
_refine_ls_wR_factor_gt 0.0745
_refine_ls_wR_factor_ref 0.0754
_reflns_number_gt 2944
_reflns_number_total 3057
_reflns_threshold_expression >2sigma(I)
_cod_data_source_file c4dt03471f2.cif
_cod_data_source_block gyn95m
_cod_depositor_comments 'Adding full bibliography for 7034207--7034208.cif.'
_cod_original_cell_volume 1740.0(6)
_cod_database_code 7034208

loop_
_symmetry_equiv_pos_as_xyz
'x, y, z'
'-x+1/2, -y, z+1/2'
'-x, y+1/2, -z+1/2'
'x+1/2, -y+1/2, -z'

loop_
_atom_site_label
_atom_site_type_symbol
_atom_site_fract_x
_atom_site_fract_y
_atom_site_fract_z
_atom_site_U_iso_or_equiv
_atom_site_adp_type
_atom_site_occupancy
_atom_site_symmetry_multiplicity
_atom_site_calc_flag
_atom_site_refinement_flags
C9 C 0.3357(9) 0.6316(6) 0.7000(5) 0.0390(17) Uani 1 1 d .
H9A H 0.3505 0.6556 0.7613 0.047 Uiso 1 1 calc R
H9B H 0.3387 0.5633 0.7023 0.047 Uiso 1 1 calc R
C5 C 0.4641(8) 0.4789(5) 0.5275(5) 0.0319(17) Uani 1 1 d .
C8 C 0.4686(9) 0.6681(5) 0.6381(5) 0.0408(18) Uani 1 1 d .
H8A H 0.5709 0.6445 0.6595 0.049 Uiso 1 1 calc R
H8B H 0.4716 0.7364 0.6410 0.049 Uiso 1 1 calc R
C6 C 0.4020(10) 0.4169(5) 0.4671(5) 0.045(2) Uani 1 1 d .
H6 H 0.3446 0.4388 0.4171 0.054 Uiso 1 1 calc R
C7 C 0.4238(12) 0.3197(6) 0.4795(7) 0.065(3) Uani 1 1 d .
H7 H 0.3813 0.2775 0.4375 0.078 Uiso 1 1 calc R
C2 C 0.5076(12) 0.2867(6) 0.5534(6) 0.051(2) Uani 1 1 d .
C4 C 0.5468(12) 0.4452(6) 0.6002(6) 0.061(3) Uani 1 1 d .
H4 H 0.5912 0.4875 0.6415 0.073 Uiso 1 1 calc R
C10 C 0.0072(9) 0.5981(7) 0.7158(5) 0.047(2) Uani 1 1 d .
C11 C 0.0252(11) 0.5025(6) 0.7198(6) 0.054(2) Uani 1 1 d .
H11 H 0.1106 0.4724 0.6914 0.065 Uiso 1 1 calc R
C3 C 0.5666(13) 0.3507(6) 0.6142(7) 0.064(3) Uani 1 1 d .
H3 H 0.6209 0.3297 0.6657 0.077 Uiso 1 1 calc R
C1 C 0.4861(14) 0.1282(6) 0.5022(9) 0.088(3) Uani 1 1 d .
H1A H 0.3735 0.1338 0.4905 0.133 Uiso 1 1 calc R
H1B H 0.5095 0.0654 0.5227 0.133 Uiso 1 1 calc R
H1C H 0.5446 0.1409 0.4473 0.133 Uiso 1 1 calc R
C14 C -0.2324(15) 0.5880(15) 0.8027(8) 0.122(7) Uani 1 1 d .
H14 H -0.3191 0.6169 0.8310 0.146 Uiso 1 1 calc R
C15 C -0.1204(11) 0.6426(9) 0.7551(6) 0.079(3) Uani 1 1 d .
H15 H -0.1325 0.7075 0.7504 0.095 Uiso 1 1 calc R
C13 C -0.2149(18) 0.4942(14) 0.8076(9) 0.126(8) Uani 1 1 d .
H13 H -0.2900 0.4581 0.8387 0.151 Uiso 1 1 calc R
C12 C -0.0892(14) 0.4524(10) 0.7678(8) 0.099(5) Uani 1 1 d .
H12 H -0.0785 0.3874 0.7726 0.119 Uiso 1 1 calc R
O1 O 0.5314(8) 0.1937(4) 0.5703(4) 0.0620(18) Uani 1 1 d .
Pd1 Pd 0.13377(6) 0.62983(3) 0.50604(4) 0.02797(13) Uani 1 1 d .
S1 S 0.1428(2) 0.67118(12) 0.65469(12) 0.0341(4) Uani 1 1 d .
Te1 Te 0.43322(5) 0.62537(3) 0.50141(4) 0.03371(13) Uani 1 1 d .
Cl1 Cl 0.1434(3) 0.59363(14) 0.35128(12) 0.0476(5) Uani 1 1 d .
Cl2 Cl -0.1498(2) 0.63996(12) 0.50884(14) 0.0441(4) Uani 1 1 d .

loop_
_atom_site_aniso_label
_atom_site_aniso_U_11
_atom_site_aniso_U_22
_atom_site_aniso_U_33
_atom_site_aniso_U_23
_atom_site_aniso_U_13
_atom_site_aniso_U_12
C9 0.036(4) 0.041(4) 0.040(4) -0.003(4) -0.012(3) -0.007(4)
C5 0.023(4) 0.027(3) 0.046(4) 0.001(3) -0.001(3) 0.002(3)
C8 0.038(5) 0.044(4) 0.041(4) -0.002(4) 0.001(4) 0.003(4)
C6 0.054(5) 0.036(4) 0.044(5) 0.009(3) -0.011(4) 0.003(4)
C7 0.089(7) 0.040(5) 0.066(7) -0.005(5) -0.020(6) -0.008(5)
C2 0.060(6) 0.041(5) 0.053(5) 0.010(4) -0.001(5) 0.008(4)
C4 0.074(7) 0.043(5) 0.065(6) -0.005(4) -0.029(5) 0.021(5)
C10 0.031(4) 0.087(7) 0.024(3) 0.016(4) -0.003(3) -0.009(4)
C11 0.044(5) 0.066(6) 0.053(5) 0.024(4) -0.018(4) -0.022(5)
C3 0.084(7) 0.053(6) 0.055(5) 0.001(4) -0.032(5) 0.015(5)
C1 0.115(9) 0.049(5) 0.102(8) 0.002(9) -0.023(9) -0.003(6)
C14 0.046(7) 0.27(2) 0.051(6) 0.038(11) 0.003(5) -0.025(12)
C15 0.049(6) 0.143(10) 0.045(5) 0.012(6) -0.002(5) 0.019(7)
C13 0.061(9) 0.24(2) 0.072(8) 0.084(12) -0.015(7) -0.081(13)
C12 0.069(8) 0.148(12) 0.080(8) 0.066(8) -0.042(7) -0.064(8)
O1 0.074(5) 0.036(3) 0.076(5) 0.007(3) -0.011(4) 0.011(3)
Pd1 0.0256(2) 0.0276(2) 0.0307(2) 0.0013(3) -0.0018(3) 0.0002(2)
S1 0.0322(9) 0.0368(10) 0.0333(9) -0.0017(8) 0.0021(9) 0.0022(9)
Te1 0.0263(2) 0.0348(2) 0.0400(2) 0.0054(4) 0.0027(2) -0.00003(17)
Cl1 0.0484(11) 0.0589(13) 0.0356(9) -0.0087(9) -0.0014(10) 0.0118(11)
Cl2 0.0280(8) 0.0517(10) 0.0525(11) -0.0011(12) 0.0001(10) 0.0004(8)

loop_
_atom_type_symbol
_atom_type_description
_atom_type_scat_dispersion_real
_atom_type_scat_dispersion_imag
_atom_type_scat_source
C C 0.0033 0.0016 'International Tables Vol C Tables 4.2.6.8 and 6.1.1.4'
H H 0.0000 0.0000 'International Tables Vol C Tables 4.2.6.8 and 6.1.1.4'
N N 0.0061 0.0033 'International Tables Vol C Tables 4.2.6.8 and 6.1.1.4'
O O 0.0106 0.0060 'International Tables Vol C Tables 4.2.6.8 and 6.1.1.4'
S S 0.1246 0.1234 'International Tables Vol C Tables 4.2.6.8 and 6.1.1.4'
Cl Cl 0.1484 0.1585 'International Tables Vol C Tables 4.2.6.8 and 6.1.1.4'
Pd Pd -0.9988 1.0072 'International Tables Vol C Tables 4.2.6.8 and 6.1.1.4'
Te Te -0.5308 1.6751 'International Tables Vol C Tables 4.2.6.8 and 6.1.1.4'

loop_
_geom_angle_atom_site_label_1
_geom_angle_atom_site_label_2
_geom_angle_atom_site_label_3
_geom_angle
C8 C9 S1 108.7(5)
C8 C9 H9A 109.9
S1 C9 H9A 109.9
C8 C9 H9B 109.9
S1 C9 H9B 109.9
H9A C9 H9B 108.3
C6 C5 C4 118.7(7)
C6 C5 Te1 118.1(5)
C4 C5 Te1 123.2(6)
C9 C8 Te1 111.4(5)
C9 C8 H8A 109.3
Te1 C8 H8A 109.3
C9 C8 H8B 109.3
Te1 C8 H8B 109.3
H8A C8 H8B 108.0
C5 C6 C7 120.4(8)
C5 C6 H6 119.8
C7 C6 H6 119.8
C2 C7 C6 120.2(9)
C2 C7 H7 119.9
C6 C7 H7 119.9
O1 C2 C3 118.3(8)
O1 C2 C7 123.4(9)
C3 C2 C7 118.3(8)
C5 C4 C3 121.7(9)
C5 C4 H4 119.1
C3 C4 H4 119.1
C11 C10 C15 121.8(9)
C11 C10 S1 122.0(7)
C15 C10 S1 116.1(8)
C10 C11 C12 117.1(11)
C10 C11 H11 121.4
C12 C11 H11 121.4
C2 C3 C4 120.7(9)
C2 C3 H3 119.7
C4 C3 H3 119.7
O1 C1 H1A 109.5
O1 C1 H1B 109.5
H1A C1 H1B 109.5
O1 C1 H1C 109.5
H1A C1 H1C 109.5
H1B C1 H1C 109.5
C13 C14 C15 120.1(15)
C13 C14 H14 119.9
C15 C14 H14 119.9
C10 C15 C14 118.4(13)
C10 C15 H15 120.8
C14 C15 H15 120.8
C12 C13 C14 120.1(13)
C12 C13 H13 119.9
C14 C13 H13 119.9
C13 C12 C11 122.4(14)
C13 C12 H12 118.8
C11 C12 H12 118.8
C2 O1 C1 118.0(7)
S1 Pd1 Cl1 175.48(8)
S1 Pd1 Cl2 90.05(7)
Cl1 Pd1 Cl2 93.70(8)
S1 Pd1 Te1 89.97(5)
Cl1 Pd1 Te1 86.19(6)
Cl2 Pd1 Te1 177.90(5)
C10 S1 C9 101.5(4)
C10 S1 Pd1 108.3(3)
C9 S1 Pd1 107.5(2)
C8 Te1 C5 95.3(3)
C8 Te1 Pd1 96.1(2)
C5 Te1 Pd1 98.11(18)

loop_
_geom_bond_atom_site_label_1
_geom_bond_atom_site_label_2
_geom_bond_distance
C9 C8 1.525(10)
C9 S1 1.832(7)
C9 H9A 0.9700
C9 H9B 0.9700
C5 C6 1.353(10)
C5 C4 1.358(11)
C5 Te1 2.128(7)
C8 Te1 2.117(7)
C8 H8A 0.9700
C8 H8B 0.9700
C6 C7 1.403(11)
C6 H6 0.9300
C7 C2 1.374(12)
C7 H7 0.9300
C2 O1 1.357(10)
C2 C3 1.364(12)
C4 C3 1.367(12)
C4 H4 0.9300
C10 C11 1.365(13)
C10 C15 1.367(12)
C10 S1 1.779(8)
C11 C12 1.384(13)
C11 H11 0.9300
C3 H3 0.9300
C1 O1 1.417(11)
C1 H1A 0.9600
C1 H1B 0.9600
C1 H1C 0.9600
C14 C13 1.34(2)
C14 C15 1.401(17)
C14 H14 0.9300
C15 H15 0.9300
C13 C12 1.34(2)
C13 H13 0.9300
C12 H12 0.9300
Pd1 S1 2.2604(19)
Pd1 Cl1 2.3300(19)
Pd1 Cl2 2.3746(19)
Pd1 Te1 2.5042(8)

loop_
_geom_torsion_atom_site_label_1
_geom_torsion_atom_site_label_2
_geom_torsion_atom_site_label_3
_geom_torsion_atom_site_label_4
_geom_torsion
S1 C9 C8 Te1 -55.7(6)
C4 C5 C6 C7 -0.3(13)
Te1 C5 C6 C7 177.8(7)
C5 C6 C7 C2 0.4(15)
C6 C7 C2 O1 179.0(9)
C6 C7 C2 C3 0.7(15)
C6 C5 C4 C3 -0.9(15)
Te1 C5 C4 C3 -178.9(8)
C15 C10 C11 C12 -1.9(12)
S1 C10 C11 C12 -178.7(7)
O1 C2 C3 C4 179.6(10)
C7 C2 C3 C4 -2.0(17)
C5 C4 C3 C2 2.1(17)
C11 C10 C15 C14 1.8(14)
S1 C10 C15 C14 178.9(8)
C13 C14 C15 C10 -1.2(18)
C15 C14 C13 C12 1(2)
C14 C13 C12 C11 -1(2)
C10 C11 C12 C13 1.3(15)
C3 C2 O1 C1 -173.0(9)
C7 C2 O1 C1 8.7(15)
C11 C10 S1 C9 -51.1(7)
C15 C10 S1 C9 131.9(7)
C11 C10 S1 Pd1 61.8(7)
C15 C10 S1 Pd1 -115.2(6)
C8 C9 S1 C10 165.4(6)
C8 C9 S1 Pd1 51.8(5)
Cl2 Pd1 S1 C10 50.1(3)
Te1 Pd1 S1 C10 -132.0(3)
Cl2 Pd1 S1 C9 159.0(3)
Te1 Pd1 S1 C9 -23.1(3)
C9 C8 Te1 C5 -65.6(6)
C9 C8 Te1 Pd1 33.2(5)
C6 C5 Te1 C8 158.6(6)
C4 C5 Te1 C8 -23.4(7)
C6 C5 Te1 Pd1 61.6(6)
C4 C5 Te1 Pd1 -120.4(7)
S1 Pd1 Te1 C8 -1.9(2)
S1 Pd1 Te1 C5 94.4(2)
